data_2023546
loop_
_publ_author_name
'Sridharan, Makuteswaran'
'Thiruvalluvar, Aravazhi Amalan'

_publ_section_title
;
 Synthesis and structure of
 (Z)-2-(ethoxymethylidene)-2,3,4,9-tetrahydro-1H-carbazol-1-one
;
_journal_coeditor_code HB8246
_journal_issue 9
_journal_name_full 'Acta Crystallographica Section E Crystallographic Communications'
_journal_page_first 1004
_journal_page_last 1007
_journal_paper_doi 10.1107/S2056989026008169
_journal_volume 82
_journal_year 2026
_chemical_formula_iupac 'C15 H15 N O2'
_chemical_formula_moiety 'C15 H15 N O2'
_chemical_formula_sum 'C15 H15 N O2'
_chemical_formula_weight 241.28
_chemical_name_common carbazol-1-one
_chemical_name_systematic
;
(<i>Z</i>)-2-(Ethoxymethylidene)-2,3,4,9-tetrahydro-1<i>H</i>-carbazol-1-one
;
_space_group_crystal_system triclinic
_space_group_IT_number 2
_space_group_name_Hall '-P 1'
_space_group_name_H-M_alt 'P -1'
_atom_sites_solution_hydrogens mixed
_atom_sites_solution_primary direct
_atom_sites_solution_secondary difmap
_audit_creation_method SHELXL-2025/1
_cell_angle_alpha 103.6320(10)
_cell_angle_beta 107.8670(10)
_cell_angle_gamma 100.9740(10)
_cell_formula_units_Z 4
_cell_length_a 10.1536(5)
_cell_length_b 10.2760(5)
_cell_length_c 13.5207(6)
_cell_measurement_reflns_used 8496
_cell_measurement_temperature 100(2)
_cell_measurement_theta_max 30.554
_cell_measurement_theta_min 2.198
_cell_volume 1251.14(10)
_computing_cell_refinement
;
SAINT-Plus (Bruker, 2003)
;
_computing_data_collection
;
SMART (Bruker, 2002)
;
_computing_data_reduction
;
SAINT-Plus (Bruker, 2003)
;
_computing_molecular_graphics
;
PLATON (Spek, 2020)
;
_computing_publication_material
;
<i>SHELXL2025/1</i> (Sheldrick, 2015),
PLATON (Spek, 2020) and publCIF (Westrip, 2010)
;
_computing_structure_refinement
;
<i>SHELXL2025/1</i> (Sheldrick, 2015)
;
_computing_structure_solution
;
SHELXS (Sheldrick, 2008)
;
_diffrn_ambient_temperature 100(2)
_diffrn_measured_fraction_theta_full 0.999
_diffrn_measured_fraction_theta_max 0.996
_diffrn_measurement_device_type 'Bruker SMART APEX CCD diffractometer'
_diffrn_measurement_method '\w scans'
_diffrn_radiation_monochromator graphite
_diffrn_radiation_type MoK\a
_diffrn_radiation_wavelength 0.71073
_diffrn_reflns_av_R_equivalents 0.0211
_diffrn_reflns_av_unetI/netI 0.0281
_diffrn_reflns_limit_h_max 13
_diffrn_reflns_limit_h_min -13
_diffrn_reflns_limit_k_max 13
_diffrn_reflns_limit_k_min -13
_diffrn_reflns_limit_l_max 18
_diffrn_reflns_limit_l_min -18
_diffrn_reflns_number 13043
_diffrn_reflns_theta_full 25.242
_diffrn_reflns_theta_max 28.281
_diffrn_reflns_theta_min 2.198
_diffrn_source 'fine-focus sealed tube'
_exptl_absorpt_coefficient_mu 0.085
_exptl_absorpt_correction_T_max 0.966
_exptl_absorpt_correction_T_min 0.912
_exptl_absorpt_correction_type multi-scan
_exptl_absorpt_process_details
;
(SADABS2004; Krause <i>et al.</i>,  2015)
;
_exptl_crystal_colour yellow
_exptl_crystal_density_diffrn 1.281
_exptl_crystal_description block
_exptl_crystal_F_000 512
_exptl_crystal_size_max 0.540
_exptl_crystal_size_mid 0.480
_exptl_crystal_size_min 0.410
_refine_diff_density_max 0.342
_refine_diff_density_min -0.209
_refine_ls_extinction_method none
_refine_ls_goodness_of_fit_ref 1.066
_refine_ls_hydrogen_treatment mixed
_refine_ls_matrix_type full
_refine_ls_number_parameters 342
_refine_ls_number_reflns 6179
_refine_ls_number_restraints 0
_refine_ls_restrained_S_all 1.066
_refine_ls_R_factor_all 0.0560
_refine_ls_R_factor_gt 0.0478
_refine_ls_shift/su_max 0.000
_refine_ls_shift/su_mean 0.000
_refine_ls_structure_factor_coef Fsqd
_refine_ls_weighting_details 'w=1/[\s^2^(Fo^2^)+(0.0673P)^2^+0.2720P] where P=(Fo^2^+2Fc^2^)/3'
_refine_ls_weighting_scheme calc
_refine_ls_wR_factor_gt 0.1223
_refine_ls_wR_factor_ref 0.1293
_reflns_number_gt 5170
_reflns_number_total 6179
_reflns_threshold_expression 'I > 2\s(I)'
_cod_data_source_file hb8246.cif
_cod_data_source_block I
_cod_database_code 2023546
_shelx_space_group_comment
;
The symmetry employed for this shelxl refinement is uniquely defined
by the following loop, which should always be used as a source of
symmetry information in preference to the above space-group names.
They are only intended as comments.
;
_shelx_estimated_absorpt_t_min 0.955
_shelx_estimated_absorpt_t_max 0.966

loop_
_space_group_symop_operation_xyz
'x, y, z'
'-x, -y, -z'

loop_
_atom_site_type_symbol
_atom_site_label
_atom_site_fract_x
_atom_site_fract_y
_atom_site_fract_z
_atom_site_U_iso_or_equiv
_atom_site_adp_type
_atom_site_calc_flag
_atom_site_occupancy
_atom_site_disorder_assembly
_atom_site_disorder_group
C C1A 0.23425(13) 0.34202(12) 0.25619(10) 0.0239(2) Uani d 1 . .
C C2A 0.26411(14) 0.24037(13) 0.18384(10) 0.0266(3) Uani d 1 . .
H H2A 0.354310 0.220134 0.204111 0.032 Uiso calc 1 . .
C C3A 0.15767(15) 0.17068(13) 0.08202(11) 0.0306(3) Uani d 1 . .
H H3A 0.175248 0.101102 0.031519 0.037 Uiso calc 1 . .
C C4A 0.02347(15) 0.20001(14) 0.05094(11) 0.0330(3) Uani d 1 . .
H H4AA -0.047110 0.150424 -0.020030 0.040 Uiso calc 1 . .
C C5A -0.00685(14) 0.29936(14) 0.12181(11) 0.0307(3) Uani d 1 . .
H H5A -0.097523 0.318527 0.100469 0.037 Uiso calc 1 . .
C C6A 0.09927(13) 0.37205(13) 0.22664(10) 0.0255(3) Uani d 1 . .
C C7A 0.10592(13) 0.48017(13) 0.31754(10) 0.0251(3) Uani d 1 . .
C C8A -0.00457(14) 0.55064(15) 0.33373(11) 0.0321(3) Uani d 1 . .
H H8A -0.072979 0.490838 0.354650 0.039 Uiso calc 0.818(5) A 1
H H8B -0.059775 0.563188 0.264002 0.039 Uiso calc 0.818(5) A 1
H H8E -0.006593 0.621754 0.295430 0.039 Uiso calc 0.182(5) A 2
H H8F -0.100497 0.480624 0.299185 0.039 Uiso calc 0.182(5) A 2
C C9A 0.06470(18) 0.69264(19) 0.42238(13) 0.0296(5) Uani d 0.818(5) A 1
H H9A 0.101893 0.761960 0.390390 0.036 Uiso calc 0.818(5) A 1
H H9B -0.010196 0.722352 0.447143 0.036 Uiso calc 0.818(5) A 1
C C9C 0.0191(8) 0.6171(9) 0.4461(7) 0.034(2) Uani d 0.182(5) A 2
H H9E -0.019476 0.546208 0.476290 0.041 Uiso calc 0.182(5) A 2
H H9F -0.035104 0.687433 0.449761 0.041 Uiso calc 0.182(5) A 2
C C10A 0.18779(14) 0.69280(14) 0.52123(11) 0.0300(3) Uani d 1 . .
C C11A 0.29143(13) 0.61503(12) 0.50442(10) 0.0245(2) Uani d 1 . .
C C12A 0.24160(13) 0.51221(12) 0.39722(10) 0.0242(2) Uani d 1 . .
C C13A 0.21363(14) 0.77404(13) 0.62250(11) 0.0270(3) Uani d 1 . .
H H13A 0.298555 0.781728 0.681065 0.032 Uiso calc 1 . .
C C14A 0.16297(15) 0.93434(15) 0.75328(11) 0.0318(3) Uani d 1 . .
H H14A 0.254528 1.007340 0.774199 0.038 Uiso calc 1 . .
H H14B 0.177035 0.879158 0.804658 0.038 Uiso calc 1 . .
C C15A 0.04325(16) 1.00019(16) 0.75715(13) 0.0378(3) Uani d 1 . .
H H15A -0.045336 0.927284 0.740445 0.057 Uiso calc 1 . .
H H15B 0.026802 1.050128 0.703074 0.057 Uiso calc 1 . .
H H15C 0.070487 1.065960 0.830453 0.057 Uiso calc 1 . .
C C1B 0.38735(13) 0.64680(12) -0.09124(10) 0.0247(3) Uani d 1 . .
C C2B 0.39799(13) 0.58541(13) -0.19134(11) 0.0274(3) Uani d 1 . .
H H2B 0.430439 0.640634 -0.231172 0.033 Uiso calc 1 . .
C C3B 0.35952(14) 0.44150(14) -0.23001(11) 0.0306(3) Uani d 1 . .
H H3B 0.366065 0.397209 -0.297732 0.037 Uiso calc 1 . .
C C4B 0.31080(15) 0.35832(14) -0.17194(12) 0.0326(3) Uani d 1 . .
H H4B 0.286954 0.259539 -0.200530 0.039 Uiso calc 1 . .
C C5B 0.29720(14) 0.41789(13) -0.07449(11) 0.0304(3) Uani d 1 . .
H H5B 0.262638 0.361246 -0.036352 0.036 Uiso calc 1 . .
C C6B 0.33568(13) 0.56488(13) -0.03237(10) 0.0257(3) Uani d 1 . .
C C7B 0.33468(13) 0.65991(13) 0.06278(10) 0.0255(3) Uani d 1 . .
C C8B 0.29281(15) 0.63462(14) 0.15476(11) 0.0306(3) Uani d 1 . .
H H8C 0.374523 0.619242 0.208837 0.037 Uiso calc 1 . .
H H8D 0.210097 0.549638 0.126298 0.037 Uiso calc 1 . .
C C9B 0.25147(15) 0.75959(14) 0.21038(12) 0.0315(3) Uani d 1 . .
H H9C 0.152481 0.754979 0.164825 0.038 Uiso calc 1 . .
H H9D 0.250311 0.752797 0.281954 0.038 Uiso calc 1 . .
C C10B 0.35260(14) 0.90015(13) 0.22876(11) 0.0282(3) Uani d 1 . .
C C11B 0.41058(13) 0.92089(13) 0.14432(10) 0.0247(2) Uani d 1 . .
C C12B 0.38651(13) 0.79301(13) 0.05942(10) 0.0242(2) Uani d 1 . .
C C13B 0.38397(15) 1.01030(14) 0.31712(11) 0.0318(3) Uani d 1 . .
H H13B 0.446278 1.097120 0.325510 0.038 Uiso calc 1 . .
C C14B 0.3672(2) 1.12403(16) 0.48516(14) 0.0499(4) Uani d 1 . .
H H14C 0.346185 1.202473 0.458539 0.060 Uiso calc 1 . .
H H14D 0.471470 1.150291 0.529861 0.060 Uiso calc 1 . .
C C15B 0.2787(3) 1.09123(18) 0.55176(16) 0.0614(6) Uani d 1 . .
H H15D 0.301796 1.173573 0.614879 0.092 Uiso calc 1 . .
H H15E 0.175890 1.065326 0.506436 0.092 Uiso calc 1 . .
H H15F 0.300560 1.013401 0.577408 0.092 Uiso calc 1 . .
N N1A 0.31972(11) 0.42848(11) 0.36028(9) 0.0249(2) Uani d 1 . .
H H1A 0.4135(18) 0.4321(15) 0.3973(13) 0.030 Uiso d 1 . .
N N1B 0.41918(11) 0.78529(11) -0.03362(9) 0.0252(2) Uani d 1 . .
H H1B 0.4562(16) 0.8590(17) -0.0527(12) 0.030 Uiso d 1 . .
O O1A 0.41162(9) 0.63464(9) 0.57565(7) 0.0289(2) Uani d 1 . .
O O2A 0.12090(10) 0.84483(10) 0.64230(8) 0.0328(2) Uani d 1 . .
O O1B 0.47513(10) 1.03698(9) 0.14503(8) 0.0290(2) Uani d 1 . .
O O2B 0.32788(12) 0.99881(10) 0.39402(8) 0.0380(2) Uani d 1 . .

loop_
_atom_site_aniso_label
_atom_site_aniso_U_11
_atom_site_aniso_U_22
_atom_site_aniso_U_33
_atom_site_aniso_U_12
_atom_site_aniso_U_13
_atom_site_aniso_U_23
C1A 0.0238(6) 0.0217(5) 0.0243(6) 0.0029(4) 0.0075(5) 0.0086(5)
C2A 0.0276(6) 0.0249(6) 0.0275(6) 0.0058(5) 0.0108(5) 0.0088(5)
C3A 0.0355(7) 0.0250(6) 0.0277(6) 0.0045(5) 0.0114(5) 0.0057(5)
C4A 0.0322(7) 0.0312(7) 0.0260(6) 0.0025(5) 0.0039(5) 0.0062(5)
C5A 0.0259(6) 0.0306(6) 0.0307(7) 0.0051(5) 0.0051(5) 0.0102(5)
C6A 0.0246(6) 0.0247(6) 0.0271(6) 0.0048(5) 0.0087(5) 0.0107(5)
C7A 0.0227(6) 0.0250(6) 0.0271(6) 0.0054(5) 0.0078(5) 0.0102(5)
C8A 0.0242(6) 0.0362(7) 0.0333(7) 0.0117(5) 0.0073(5) 0.0080(6)
C9A 0.0289(8) 0.0341(10) 0.0294(8) 0.0154(7) 0.0109(6) 0.0108(7)
C9C 0.022(3) 0.031(4) 0.043(5) 0.007(3) 0.009(3) 0.007(3)
C10A 0.0273(6) 0.0328(7) 0.0301(7) 0.0121(5) 0.0098(5) 0.0086(5)
C11A 0.0246(6) 0.0242(6) 0.0273(6) 0.0075(5) 0.0108(5) 0.0108(5)
C12A 0.0239(6) 0.0247(6) 0.0256(6) 0.0078(5) 0.0095(5) 0.0095(5)
C13A 0.0262(6) 0.0262(6) 0.0318(6) 0.0097(5) 0.0118(5) 0.0114(5)
C14A 0.0361(7) 0.0335(7) 0.0281(7) 0.0131(6) 0.0142(6) 0.0082(5)
C15A 0.0407(8) 0.0395(8) 0.0386(8) 0.0162(6) 0.0215(6) 0.0093(6)
C1B 0.0213(5) 0.0229(6) 0.0287(6) 0.0059(4) 0.0083(5) 0.0076(5)
C2B 0.0242(6) 0.0278(6) 0.0307(6) 0.0069(5) 0.0116(5) 0.0085(5)
C3B 0.0278(6) 0.0300(6) 0.0327(7) 0.0099(5) 0.0117(5) 0.0052(5)
C4B 0.0329(7) 0.0228(6) 0.0401(7) 0.0082(5) 0.0126(6) 0.0069(5)
C5B 0.0306(7) 0.0245(6) 0.0372(7) 0.0077(5) 0.0128(5) 0.0116(5)
C6B 0.0231(6) 0.0247(6) 0.0300(6) 0.0071(5) 0.0095(5) 0.0104(5)
C7B 0.0237(6) 0.0254(6) 0.0289(6) 0.0080(5) 0.0099(5) 0.0103(5)
C8B 0.0362(7) 0.0273(6) 0.0330(7) 0.0087(5) 0.0165(6) 0.0134(5)
C9B 0.0355(7) 0.0313(7) 0.0337(7) 0.0090(5) 0.0186(6) 0.0132(6)
C10B 0.0313(6) 0.0288(6) 0.0295(6) 0.0100(5) 0.0141(5) 0.0132(5)
C11B 0.0239(6) 0.0255(6) 0.0267(6) 0.0087(5) 0.0099(5) 0.0099(5)
C12B 0.0227(6) 0.0263(6) 0.0258(6) 0.0080(5) 0.0100(5) 0.0096(5)
C13B 0.0390(7) 0.0319(7) 0.0300(7) 0.0112(6) 0.0162(6) 0.0141(5)
C14B 0.0864(13) 0.0271(7) 0.0395(9) 0.0084(8) 0.0346(9) 0.0074(6)
C15B 0.1133(17) 0.0330(8) 0.0491(10) 0.0139(9) 0.0531(11) 0.0072(7)
N1A 0.0227(5) 0.0255(5) 0.0245(5) 0.0074(4) 0.0066(4) 0.0064(4)
N1B 0.0269(5) 0.0228(5) 0.0272(5) 0.0055(4) 0.0124(4) 0.0082(4)
O1A 0.0246(4) 0.0310(5) 0.0272(5) 0.0094(4) 0.0063(4) 0.0055(4)
O2A 0.0329(5) 0.0359(5) 0.0311(5) 0.0155(4) 0.0136(4) 0.0065(4)
O1B 0.0328(5) 0.0243(4) 0.0313(5) 0.0056(4) 0.0150(4) 0.0090(4)
O2B 0.0569(6) 0.0296(5) 0.0326(5) 0.0099(4) 0.0253(5) 0.0091(4)

loop_
_atom_type_symbol
_atom_type_description
_atom_type_scat_dispersion_real
_atom_type_scat_dispersion_imag
_atom_type_scat_source
C C 0.0033 0.0016 'International Tables Vol C Tables 4.2.6.8 and 6.1.1.4'
H H 0.0000 0.0000 'International Tables Vol C Tables 4.2.6.8 and 6.1.1.4'
N N 0.0061 0.0033 'International Tables Vol C Tables 4.2.6.8 and 6.1.1.4'
O O 0.0106 0.0060 'International Tables Vol C Tables 4.2.6.8 and 6.1.1.4'

loop_
_geom_angle_atom_site_label_1
_geom_angle_atom_site_label_2
_geom_angle_atom_site_label_3
_geom_angle_site_symmetry_1
_geom_angle_site_symmetry_3
_geom_angle
_geom_angle_publ_flag
N1A C1A C2A . . 130.08(12) ?
N1A C1A C6A . . 108.42(11) ?
C2A C1A C6A . . 121.49(11) ?
C3A C2A C1A . . 117.54(12) ?
C3A C2A H2A . . 121.2 ?
C1A C2A H2A . . 121.2 ?
C2A C3A C4A . . 121.74(12) ?
C2A C3A H3A . . 119.1 ?
C4A C3A H3A . . 119.1 ?
C5A C4A C3A . . 121.04(12) ?
C5A C4A H4AA . . 119.5 ?
C3A C4A H4AA . . 119.5 ?
C4A C5A C6A . . 118.68(12) ?
C4A C5A H5A . . 120.7 ?
C6A C5A H5A . . 120.7 ?
C5A C6A C1A . . 119.51(12) ?
C5A C6A C7A . . 133.63(12) ?
C1A C6A C7A . . 106.84(11) ?
C12A C7A C6A . . 106.75(11) ?
C12A C7A C8A . . 122.71(11) ?
C6A C7A C8A . . 130.53(11) ?
C9C C8A C7A . . 114.4(3) ?
C7A C8A C9A . . 111.43(11) ?
C7A C8A H8A . . 109.3 ?
C9A C8A H8A . . 109.3 ?
C7A C8A H8B . . 109.3 ?
C9A C8A H8B . . 109.3 ?
H8A C8A H8B . . 108.0 ?
C9C C8A H8E . . 108.7 ?
C7A C8A H8E . . 108.7 ?
C9C C8A H8F . . 108.7 ?
C7A C8A H8F . . 108.7 ?
H8E C8A H8F . . 107.6 ?
C10A C9A C8A . . 113.52(13) ?
C10A C9A H9A . . 108.9 ?
C8A C9A H9A . . 108.9 ?
C10A C9A H9B . . 108.9 ?
C8A C9A H9B . . 108.9 ?
H9A C9A H9B . . 107.7 ?
C8A C9C C10A . . 113.2(5) ?
C8A C9C H9E . . 108.9 ?
C10A C9C H9E . . 108.9 ?
C8A C9C H9F . . 108.9 ?
C10A C9C H9F . . 108.9 ?
H9E C9C H9F . . 107.8 ?
C13A C10A C11A . . 118.71(12) ?
C13A C10A C9A . . 121.40(12) ?
C11A C10A C9A . . 119.50(12) ?
C13A C10A C9C . . 115.3(3) ?
C11A C10A C9C . . 116.8(3) ?
O1A C11A C12A . . 122.17(11) ?
O1A C11A C10A . . 123.55(11) ?
C12A C11A C10A . . 114.28(11) ?
C7A C12A N1A . . 109.92(11) ?
C7A C12A C11A . . 124.54(11) ?
N1A C12A C11A . . 125.50(11) ?
C10A C13A O2A . . 120.91(12) ?
C10A C13A H13A . . 119.5 ?
O2A C13A H13A . . 119.5 ?
O2A C14A C15A . . 107.13(11) ?
O2A C14A H14A . . 110.3 ?
C15A C14A H14A . . 110.3 ?
O2A C14A H14B . . 110.3 ?
C15A C14A H14B . . 110.3 ?
H14A C14A H14B . . 108.5 ?
C14A C15A H15A . . 109.5 ?
C14A C15A H15B . . 109.5 ?
H15A C15A H15B . . 109.5 ?
C14A C15A H15C . . 109.5 ?
H15A C15A H15C . . 109.5 ?
H15B C15A H15C . . 109.5 ?
N1B C1B C2B . . 129.84(12) ?
N1B C1B C6B . . 108.51(11) ?
C2B C1B C6B . . 121.65(11) ?
C3B C2B C1B . . 117.40(12) ?
C3B C2B H2B . . 121.3 ?
C1B C2B H2B . . 121.3 ?
C2B C3B C4B . . 121.89(12) ?
C2B C3B H3B . . 119.1 ?
C4B C3B H3B . . 119.1 ?
C5B C4B C3B . . 121.05(12) ?
C5B C4B H4B . . 119.5 ?
C3B C4B H4B . . 119.5 ?
C4B C5B C6B . . 118.62(12) ?
C4B C5B H5B . . 120.7 ?
C6B C5B H5B . . 120.7 ?
C5B C6B C1B . . 119.36(12) ?
C5B C6B C7B . . 133.85(12) ?
C1B C6B C7B . . 106.79(11) ?
C12B C7B C6B . . 106.63(11) ?
C12B C7B C8B . . 122.42(11) ?
C6B C7B C8B . . 130.93(11) ?
C7B C8B C9B . . 110.29(10) ?
C7B C8B H8C . . 109.6 ?
C9B C8B H8C . . 109.6 ?
C7B C8B H8D . . 109.6 ?
C9B C8B H8D . . 109.6 ?
H8C C8B H8D . . 108.1 ?
C10B C9B C8B . . 113.84(11) ?
C10B C9B H9C . . 108.8 ?
C8B C9B H9C . . 108.8 ?
C10B C9B H9D . . 108.8 ?
C8B C9B H9D . . 108.8 ?
H9C C9B H9D . . 107.7 ?
C13B C10B C11B . . 118.17(12) ?
C13B C10B C9B . . 121.83(12) ?
C11B C10B C9B . . 119.85(11) ?
O1B C11B C12B . . 122.29(11) ?
O1B C11B C10B . . 123.70(11) ?
C12B C11B C10B . . 114.01(11) ?
N1B C12B C7B . . 110.03(11) ?
N1B C12B C11B . . 125.25(11) ?
C7B C12B C11B . . 124.63(11) ?
C10B C13B O2B . . 120.58(12) ?
C10B C13B H13B . . 119.7 ?
O2B C13B H13B . . 119.7 ?
O2B C14B C15B . . 106.50(13) ?
O2B C14B H14C . . 110.4 ?
C15B C14B H14C . . 110.4 ?
O2B C14B H14D . . 110.4 ?
C15B C14B H14D . . 110.4 ?
H14C C14B H14D . . 108.6 ?
C14B C15B H15D . . 109.5 ?
C14B C15B H15E . . 109.5 ?
H15D C15B H15E . . 109.5 ?
C14B C15B H15F . . 109.5 ?
H15D C15B H15F . . 109.5 ?
H15E C15B H15F . . 109.5 ?
C1A N1A C12A . . 108.06(10) ?
C1A N1A H1A . . 125.6(9) ?
C12A N1A H1A . . 126.3(9) ?
C1B N1B C12B . . 108.04(10) ?
C1B N1B H1B . . 126.0(10) ?
C12B N1B H1B . . 125.9(10) ?
C13A O2A C14A . . 116.18(10) ?
C13B O2B C14B . . 116.12(11) ?

loop_
_geom_bond_atom_site_label_1
_geom_bond_atom_site_label_2
_geom_bond_site_symmetry_2
_geom_bond_distance
_geom_bond_publ_flag
C1A N1A . 1.3751(16) ?
C1A C2A . 1.4003(17) ?
C1A C6A . 1.4200(17) ?
C2A C3A . 1.3798(18) ?
C2A H2A . 0.9500 ?
C3A C4A . 1.410(2) ?
C3A H3A . 0.9500 ?
C4A C5A . 1.377(2) ?
C4A H4AA . 0.9500 ?
C5A C6A . 1.4090(18) ?
C5A H5A . 0.9500 ?
C6A C7A . 1.4235(17) ?
C7A C12A . 1.3843(17) ?
C7A C8A . 1.4887(17) ?
C8A C9C . 1.434(8) ?
C8A C9A . 1.526(2) ?
C8A H8A . 0.9900 ?
C8A H8B . 0.9900 ?
C8A H8E . 0.9900 ?
C8A H8F . 0.9900 ?
C9A C10A . 1.524(2) ?
C9A H9A . 0.9900 ?
C9A H9B . 0.9900 ?
C9C C10A . 1.620(7) ?
C9C H9E . 0.9900 ?
C9C H9F . 0.9900 ?
C10A C13A . 1.3409(18) ?
C10A C11A . 1.4761(17) ?
C11A O1A . 1.2455(15) ?
C11A C12A . 1.4483(17) ?
C12A N1A . 1.3853(16) ?
C13A O2A . 1.3457(15) ?
C13A H13A . 0.9500 ?
C14A O2A . 1.4446(16) ?
C14A C15A . 1.5078(19) ?
C14A H14A . 0.9900 ?
C14A H14B . 0.9900 ?
C15A H15A . 0.9800 ?
C15A H15B . 0.9800 ?
C15A H15C . 0.9800 ?
C1B N1B . 1.3727(16) ?
C1B C2B . 1.3981(18) ?
C1B C6B . 1.4218(17) ?
C2B C3B . 1.3795(18) ?
C2B H2B . 0.9500 ?
C3B C4B . 1.409(2) ?
C3B H3B . 0.9500 ?
C4B C5B . 1.376(2) ?
C4B H4B . 0.9500 ?
C5B C6B . 1.4114(17) ?
C5B H5B . 0.9500 ?
C6B C7B . 1.4241(17) ?
C7B C12B . 1.3855(17) ?
C7B C8B . 1.4932(18) ?
C8B C9B . 1.5279(19) ?
C8B H8C . 0.9900 ?
C8B H8D . 0.9900 ?
C9B C10B . 1.5205(18) ?
C9B H9C . 0.9900 ?
C9B H9D . 0.9900 ?
C10B C13B . 1.3423(19) ?
C10B C11B . 1.4748(17) ?
C11B O1B . 1.2432(15) ?
C11B C12B . 1.4487(17) ?
C12B N1B . 1.3849(16) ?
C13B O2B . 1.3471(16) ?
C13B H13B . 0.9500 ?
C14B O2B . 1.4452(17) ?
C14B C15B . 1.503(2) ?
C14B H14C . 0.9900 ?
C14B H14D . 0.9900 ?
C15B H15D . 0.9800 ?
C15B H15E . 0.9800 ?
C15B H15F . 0.9800 ?
N1A H1A . 0.919(16) ?
N1B H1B . 0.908(17) ?

loop_
_geom_hbond_atom_site_label_D
_geom_hbond_atom_site_label_H
_geom_hbond_atom_site_label_A
_geom_hbond_site_symmetry_A
_geom_hbond_distance_DH
_geom_hbond_distance_HA
_geom_hbond_distance_DA
_geom_hbond_angle_DHA
_geom_hbond_publ_flag
C2A H2A O1B 1_545 0.95 2.54 3.3335(16) 141 yes
C2B H2B O1A 1_554 0.95 2.54 3.3457(16) 142 yes
N1A H1A O1A 2_666 0.919(16) 1.985(16) 2.8462(14) 155.4(13) yes
N1B H1B O1B 2_675 0.908(17) 2.017(17) 2.8807(14) 158.5(14) yes
C5A H5A <i>Cg</i>5 2_565 0.95 2.66 3.5939(16) 166 yes
C8B H8D <i>Cg</i>2 1_555 0.99 2.97 3.7871(16) 141 yes
C15A H15A <i>Cg</i>2 2_566 0.98 2.89 3.6449(18) 134 yes

loop_
_geom_torsion_atom_site_label_1
_geom_torsion_atom_site_label_2
_geom_torsion_atom_site_label_3
_geom_torsion_atom_site_label_4
_geom_torsion_site_symmetry_1
_geom_torsion_site_symmetry_2
_geom_torsion_site_symmetry_3
_geom_torsion_site_symmetry_4
_geom_torsion
_geom_torsion_publ_flag
N1A C1A C2A C3A . . . . -178.43(12) ?
C6A C1A C2A C3A . . . . 0.44(18) ?
C1A C2A C3A C4A . . . . 0.13(19) ?
C2A C3A C4A C5A . . . . -0.4(2) ?
C3A C4A C5A C6A . . . . 0.1(2) ?
C4A C5A C6A C1A . . . . 0.42(19) ?
C4A C5A C6A C7A . . . . 178.64(13) ?
N1A C1A C6A C5A . . . . 178.36(11) ?
C2A C1A C6A C5A . . . . -0.73(18) ?
N1A C1A C6A C7A . . . . -0.29(13) ?
C2A C1A C6A C7A . . . . -179.38(11) ?
C5A C6A C7A C12A . . . . -178.05(14) ?
C1A C6A C7A C12A . . . . 0.33(13) ?
C5A C6A C7A C8A . . . . 3.0(2) ?
C1A C6A C7A C8A . . . . -178.58(13) ?
C12A C7A C8A C9C . . . . -20.1(4) ?
C6A C7A C8A C9C . . . . 158.7(4) ?
C12A C7A C8A C9A . . . . 22.51(18) ?
C6A C7A C8A C9A . . . . -158.73(14) ?
C7A C8A C9A C10A . . . . -40.90(18) ?
C7A C8A C9C C10A . . . . 38.7(6) ?
C8A C9A C10A C13A . . . . -146.49(14) ?
C8A C9A C10A C11A . . . . 40.82(19) ?
C8A C9C C10A C13A . . . . 170.2(4) ?
C8A C9C C10A C11A . . . . -43.3(7) ?
C13A C10A C11A O1A . . . . -10.2(2) ?
C9A C10A C11A O1A . . . . 162.73(14) ?
C9C C10A C11A O1A . . . . -155.4(4) ?
C13A C10A C11A C12A . . . . 169.61(12) ?
C9A C10A C11A C12A . . . . -17.50(18) ?
C9C C10A C11A C12A . . . . 24.3(4) ?
C6A C7A C12A N1A . . . . -0.25(14) ?
C8A C7A C12A N1A . . . . 178.76(11) ?
C6A C7A C12A C11A . . . . -178.34(11) ?
C8A C7A C12A C11A . . . . 0.67(19) ?
O1A C11A C12A C7A . . . . 175.85(12) ?
C10A C11A C12A C7A . . . . -3.92(18) ?
O1A C11A C12A N1A . . . . -1.9(2) ?
C10A C11A C12A N1A . . . . 178.28(11) ?
C11A C10A C13A O2A . . . . -178.70(11) ?
C9A C10A C13A O2A . . . . 8.6(2) ?
C9C C10A C13A O2A . . . . -32.9(4) ?
N1B C1B C2B C3B . . . . 179.32(12) ?
C6B C1B C2B C3B . . . . -1.50(18) ?
C1B C2B C3B C4B . . . . 0.20(19) ?
C2B C3B C4B C5B . . . . 1.1(2) ?
C3B C4B C5B C6B . . . . -1.1(2) ?
C4B C5B C6B C1B . . . . -0.13(19) ?
C4B C5B C6B C7B . . . . 179.41(13) ?
N1B C1B C6B C5B . . . . -179.17(11) ?
C2B C1B C6B C5B . . . . 1.50(18) ?
N1B C1B C6B C7B . . . . 1.17(13) ?
C2B C1B C6B C7B . . . . -178.17(11) ?
C5B C6B C7B C12B . . . . 179.56(14) ?
C1B C6B C7B C12B . . . . -0.85(13) ?
C5B C6B C7B C8B . . . . 1.1(2) ?
C1B C6B C7B C8B . . . . -179.30(13) ?
C12B C7B C8B C9B . . . . 24.95(17) ?
C6B C7B C8B C9B . . . . -156.82(13) ?
C7B C8B C9B C10B . . . . -43.16(16) ?
C8B C9B C10B C13B . . . . -145.39(13) ?
C8B C9B C10B C11B . . . . 39.10(17) ?
C13B C10B C11B O1B . . . . -7.15(19) ?
C9B C10B C11B O1B . . . . 168.52(12) ?
C13B C10B C11B C12B . . . . 172.56(12) ?
C9B C10B C11B C12B . . . . -11.77(17) ?
C6B C7B C12B N1B . . . . 0.24(14) ?
C8B C7B C12B N1B . . . . 178.85(11) ?
C6B C7B C12B C11B . . . . -176.44(11) ?
C8B C7B C12B C11B . . . . 2.17(19) ?
O1B C11B C12B N1B . . . . -6.12(19) ?
C10B C11B C12B N1B . . . . 174.16(11) ?
O1B C11B C12B C7B . . . . 170.06(12) ?
C10B C11B C12B C7B . . . . -9.65(18) ?
C11B C10B C13B O2B . . . . 176.66(12) ?
C9B C10B C13B O2B . . . . 1.1(2) ?
C2A C1A N1A C12A . . . . 179.12(12) ?
C6A C1A N1A C12A . . . . 0.14(13) ?
C7A C12A N1A C1A . . . . 0.07(14) ?
C11A C12A N1A C1A . . . . 178.14(11) ?
C2B C1B N1B C12B . . . . 178.23(12) ?
C6B C1B N1B C12B . . . . -1.03(13) ?
C7B C12B N1B C1B . . . . 0.49(14) ?
C11B C12B N1B C1B . . . . 177.15(11) ?
C10A C13A O2A C14A . . . . -177.10(12) ?
C15A C14A O2A C13A . . . . -178.88(11) ?
C10B C13B O2B C14B . . . . -179.32(14) ?
C15B C14B O2B C13B . . . . 173.13(15) ?
